data_7014093
loop_
_publ_author_name
'Mihalcik, David J.'
'White, Jennifer L.'
'Tanski, Joseph M.'
'Zakharov, Lev N.'
'Yap, Glenn P. A.'
'Incarvito, Christopher D.'
'Rheingold, Arnold L.'
'Rabinovich, Daniel'

_publ_section_title
;
 Cobalt tris(mercaptoimidazolyl)borate complexes: synthetic studies and
 the structure of the first cobaltaboratrane.
;
_journal_issue 10
_journal_name_full 'Dalton transactions (Cambridge, England : 2003)'
_journal_page_first 1626
_journal_page_last 1634
_journal_paper_doi 10.1039/b401056f
_journal_year 2004
_chemical_formula_sum 'C21 H34 B Co I N6 S3'
_chemical_formula_weight 663.36
_chemical_name_systematic
;
?
;
_space_group_IT_number 14
_symmetry_cell_setting monoclinic
_symmetry_space_group_name_Hall '-P 2yn'
_symmetry_space_group_name_H-M 'P 1 21/n 1'
_atom_sites_solution_hydrogens geom
_atom_sites_solution_primary direct
_atom_sites_solution_secondary difmap
_audit_creation_method SHELXL-97
_cell_angle_alpha 90.00
_cell_angle_beta 90.499(2)
_cell_angle_gamma 90.00
_cell_formula_units_Z 4
_cell_length_a 10.4384(12)
_cell_length_b 16.788(2)
_cell_length_c 16.2395(19)
_cell_measurement_reflns_used 5763
_cell_measurement_temperature 150(2)
_cell_measurement_theta_max 27.35
_cell_measurement_theta_min 2.31
_cell_volume 2845.7(6)
_computing_cell_refinement 'Bruker SMART'
_computing_data_collection 'Bruker SMART'
_computing_data_reduction 'Bruker SAINT'
_computing_molecular_graphics 'Bruker SHELXTL'
_computing_publication_material 'Bruker SHELXTL'
_computing_structure_refinement 'SHELXL-97 (Sheldrick, 1997)'
_computing_structure_solution 'SHELXS-97 (Sheldrick, 1990)'
_diffrn_ambient_temperature 150(2)
_diffrn_measured_fraction_theta_full 0.926
_diffrn_measured_fraction_theta_max 0.926
_diffrn_measurement_device_type 'CCD area detector'
_diffrn_measurement_method 'phi and omega scans'
_diffrn_radiation_monochromator graphite
_diffrn_radiation_source 'fine-focus sealed tube'
_diffrn_radiation_type MoK\a
_diffrn_radiation_wavelength 0.71073
_diffrn_reflns_av_R_equivalents 0.0479
_diffrn_reflns_av_sigmaI/netI 0.0706
_diffrn_reflns_limit_h_max 12
_diffrn_reflns_limit_h_min -13
_diffrn_reflns_limit_k_max 14
_diffrn_reflns_limit_k_min -21
_diffrn_reflns_limit_l_max 18
_diffrn_reflns_limit_l_min -20
_diffrn_reflns_number 17307
_diffrn_reflns_theta_full 28.34
_diffrn_reflns_theta_max 28.34
_diffrn_reflns_theta_min 1.74
_exptl_absorpt_coefficient_mu 1.929
_exptl_absorpt_correction_T_max 1.000
_exptl_absorpt_correction_T_min 0.664
_exptl_absorpt_correction_type multi-scan
_exptl_absorpt_process_details SADABS
_exptl_crystal_colour Green
_exptl_crystal_density_diffrn 1.548
_exptl_crystal_density_meas 0
_exptl_crystal_density_method 'not measured'
_exptl_crystal_description Block
_exptl_crystal_F_000 1340
_exptl_crystal_size_max 0.25
_exptl_crystal_size_mid 0.20
_exptl_crystal_size_min 0.05
_refine_diff_density_max 1.908
_refine_diff_density_min -1.205
_refine_diff_density_rms 0.133
_refine_ls_extinction_method none
_refine_ls_goodness_of_fit_ref 0.855
_refine_ls_hydrogen_treatment mixed
_refine_ls_matrix_type full
_refine_ls_number_parameters 298
_refine_ls_number_reflns 6567
_refine_ls_number_restraints 0
_refine_ls_restrained_S_all 0.855
_refine_ls_R_factor_all 0.0835
_refine_ls_R_factor_gt 0.0513
_refine_ls_shift/su_max 0.001
_refine_ls_shift/su_mean 0.000
_refine_ls_structure_factor_coef Fsqd
_refine_ls_weighting_details 'calc w=1/[\s^2^(Fo^2^)+(0.1173P)^2^+0.1142P] where P=(Fo^2^+2Fc^2^)/3'
_refine_ls_weighting_scheme calc
_refine_ls_wR_factor_gt 0.1349
_refine_ls_wR_factor_ref 0.1586
_reflns_number_gt 4483
_reflns_number_total 6567
_reflns_threshold_expression >2sigma(I)
_cod_data_source_file b401056f.txt
_cod_data_source_block drab42
_cod_depositor_comments
;
The following automatic conversions were performed:
'_symmetry_cell_setting' value 'Monoclinic' changed to 'monoclinic'
according to '/home/saulius/struct/CIF-dictionaries/cif_core.dic'
dictionary named 'cif_core.dic' version 2.4.1 from
2010-06-29.

'_exptl_absorpt_correction_type' value 'Multi-scan' changed
to 'multi-scan' according to
'/home/saulius/struct/CIF-dictionaries/cif_core.dic' dictionary named
'cif_core.dic' version 2.4.1 from 2010-06-29.

Automatic conversion script
Id: cif_fix_enum 1527 2010-12-29 10:47:43Z saulius 
;
_cod_original_sg_symbol_H-M P2(1)/n
_cod_database_code 7014093

loop_
_symmetry_equiv_pos_as_xyz
'x, y, z'
'-x+1/2, y+1/2, -z+1/2'
'-x, -y, -z'
'x-1/2, -y-1/2, z-1/2'

loop_
_atom_site_label
_atom_site_type_symbol
_atom_site_fract_x
_atom_site_fract_y
_atom_site_fract_z
_atom_site_U_iso_or_equiv
_atom_site_adp_type
_atom_site_occupancy
_atom_site_symmetry_multiplicity
_atom_site_calc_flag
_atom_site_refinement_flags
_atom_site_disorder_assembly
_atom_site_disorder_group
Co1 Co 0.14452(6) 0.05995(4) 0.75768(4) 0.02629(17) Uani 1 1 d . . .
I1 I -0.03388(3) 0.16532(2) 0.76958(3) 0.04650(15) Uani 1 1 d . . .
S1 S 0.30708(11) 0.08628(7) 0.66392(7) 0.0285(3) Uani 1 1 d . . .
S2 S 0.04805(11) -0.05919(7) 0.72250(7) 0.0275(3) Uani 1 1 d . . .
S3 S 0.24856(11) 0.03832(8) 0.88202(7) 0.0295(3) Uani 1 1 d . . .
B1 B 0.3698(5) -0.1012(3) 0.7456(3) 0.0265(11) Uani 1 1 d . . .
H1B H 0.4331 -0.1455 0.7404 0.032 Uiso 1 1 calc R . .
N1 N 0.3318(3) -0.0767(2) 0.6551(2) 0.0248(8) Uani 1 1 d . . .
N2 N 0.2751(3) -0.0230(2) 0.5385(2) 0.0255(8) Uani 1 1 d . . .
N3 N 0.2532(3) -0.1366(2) 0.7929(2) 0.0241(8) Uani 1 1 d . . .
N4 N 0.0712(4) -0.1635(2) 0.8528(2) 0.0276(8) Uani 1 1 d . . .
N5 N 0.4400(3) -0.0336(2) 0.7928(2) 0.0258(8) Uani 1 1 d . . .
N6 N 0.5054(3) 0.0718(2) 0.8619(2) 0.0254(8) Uani 1 1 d . . .
C1 C 0.3055(4) -0.0071(3) 0.6184(3) 0.0247(9) Uani 1 1 d . . .
C2 C 0.3157(4) -0.1375(3) 0.5988(3) 0.0283(10) Uani 1 1 d . . .
H2A H 0.3272 -0.1928 0.6091 0.034 Uiso 1 1 calc R . .
C3 C 0.2809(4) -0.1044(3) 0.5272(3) 0.0289(10) Uani 1 1 d . . .
H3A H 0.2633 -0.1320 0.4773 0.035 Uiso 1 1 calc R . .
C4 C 0.2474(4) 0.0368(3) 0.4701(3) 0.0274(10) Uani 1 1 d . . .
C5 C 0.2187(5) -0.0097(3) 0.3916(3) 0.0361(12) Uani 1 1 d . . .
H5A H 0.2933 -0.0421 0.3771 0.054 Uiso 1 1 calc R . .
H5B H 0.1996 0.0276 0.3466 0.054 Uiso 1 1 calc R . .
H5C H 0.1446 -0.0445 0.4003 0.054 Uiso 1 1 calc R . .
C6 C 0.1317(5) 0.0879(3) 0.4924(3) 0.0367(11) Uani 1 1 d . . .
H6A H 0.1148 0.1263 0.4482 0.055 Uiso 1 1 calc R . .
H6B H 0.1495 0.1166 0.5438 0.055 Uiso 1 1 calc R . .
H6C H 0.0566 0.0537 0.4996 0.055 Uiso 1 1 calc R . .
C7 C 0.3675(5) 0.0863(3) 0.4569(3) 0.0348(11) Uani 1 1 d . . .
H7A H 0.4389 0.0511 0.4427 0.052 Uiso 1 1 calc R . .
H7B H 0.3885 0.1154 0.5075 0.052 Uiso 1 1 calc R . .
H7C H 0.3525 0.1242 0.4120 0.052 Uiso 1 1 calc R . .
C8 C 0.1261(4) -0.1202(3) 0.7920(2) 0.0243(9) Uani 1 1 d . . .
C9 C 0.2773(5) -0.1921(3) 0.8541(3) 0.0300(10) Uani 1 1 d . . .
H9A H 0.3583 -0.2147 0.8674 0.036 Uiso 1 1 calc R . .
C10 C 0.1654(5) -0.2086(3) 0.8919(3) 0.0316(10) Uani 1 1 d . . .
H10A H 0.1535 -0.2442 0.9366 0.038 Uiso 1 1 calc R . .
C11 C -0.0660(5) -0.1595(3) 0.8809(3) 0.0339(11) Uani 1 1 d . . .
C12 C -0.1536(5) -0.1912(4) 0.8129(4) 0.0502(15) Uani 1 1 d . . .
H12A H -0.1296 -0.2462 0.7998 0.075 Uiso 1 1 calc R . .
H12B H -0.1448 -0.1580 0.7636 0.075 Uiso 1 1 calc R . .
H12C H -0.2426 -0.1898 0.8314 0.075 Uiso 1 1 calc R . .
C13 C -0.0811(5) -0.2122(4) 0.9567(3) 0.0491(15) Uani 1 1 d . . .
H13A H -0.0252 -0.1926 1.0011 0.074 Uiso 1 1 calc R . .
H13B H -0.0574 -0.2671 0.9429 0.074 Uiso 1 1 calc R . .
H13C H -0.1704 -0.2108 0.9748 0.074 Uiso 1 1 calc R . .
C14 C -0.0962(5) -0.0736(3) 0.9052(3) 0.0436(13) Uani 1 1 d . . .
H14A H -0.0370 -0.0565 0.9489 0.065 Uiso 1 1 calc R . .
H14B H -0.1844 -0.0704 0.9252 0.065 Uiso 1 1 calc R . .
H14C H -0.0866 -0.0389 0.8572 0.065 Uiso 1 1 calc R . .
C15 C 0.4020(4) 0.0256(3) 0.8443(2) 0.0250(9) Uani 1 1 d . . .
C16 C 0.5696(4) -0.0231(3) 0.7788(3) 0.0292(10) Uani 1 1 d . . .
H16A H 0.6216 -0.0562 0.7454 0.035 Uiso 1 1 calc R . .
C17 C 0.6095(4) 0.0413(3) 0.8203(3) 0.0311(10) Uani 1 1 d . . .
H17A H 0.6940 0.0623 0.8210 0.037 Uiso 1 1 calc R . .
C18 C 0.5101(5) 0.1464(3) 0.9135(3) 0.0311(10) Uani 1 1 d . . .
C19 C 0.4678(5) 0.1275(4) 1.0007(3) 0.0441(14) Uani 1 1 d . . .
H19A H 0.5249 0.0872 1.0247 0.066 Uiso 1 1 calc R . .
H19B H 0.3799 0.1071 0.9995 0.066 Uiso 1 1 calc R . .
H19C H 0.4715 0.1760 1.0342 0.066 Uiso 1 1 calc R . .
C20 C 0.6464(5) 0.1784(3) 0.9150(3) 0.0396(12) Uani 1 1 d . . .
H20A H 0.7033 0.1393 0.9411 0.059 Uiso 1 1 calc R . .
H20B H 0.6491 0.2283 0.9463 0.059 Uiso 1 1 calc R . .
H20C H 0.6745 0.1882 0.8585 0.059 Uiso 1 1 calc R . .
C21 C 0.4230(6) 0.2097(3) 0.8728(4) 0.0477(14) Uani 1 1 d . . .
H21A H 0.3346 0.1902 0.8708 0.071 Uiso 1 1 calc R . .
H21B H 0.4525 0.2202 0.8167 0.071 Uiso 1 1 calc R . .
H21C H 0.4267 0.2591 0.9050 0.071 Uiso 1 1 calc R . .

loop_
_atom_site_aniso_label
_atom_site_aniso_U_11
_atom_site_aniso_U_22
_atom_site_aniso_U_33
_atom_site_aniso_U_23
_atom_site_aniso_U_13
_atom_site_aniso_U_12
Co1 0.0249(3) 0.0276(4) 0.0265(3) -0.0008(2) 0.0073(2) 0.0018(2)
I1 0.0322(2) 0.0320(2) 0.0756(3) -0.00070(17) 0.01460(17) 0.00490(14)
S1 0.0363(6) 0.0235(6) 0.0261(5) -0.0014(4) 0.0117(5) -0.0003(5)
S2 0.0267(6) 0.0291(6) 0.0266(5) 0.0033(5) 0.0022(4) -0.0005(5)
S3 0.0227(5) 0.0405(7) 0.0254(5) -0.0052(5) 0.0094(4) 0.0001(5)
B1 0.025(3) 0.032(3) 0.023(2) 0.000(2) 0.0098(19) 0.003(2)
N1 0.0238(19) 0.030(2) 0.0211(17) 0.0014(15) 0.0091(14) 0.0002(16)
N2 0.0269(19) 0.030(2) 0.0194(17) -0.0001(15) 0.0101(14) -0.0024(16)
N3 0.027(2) 0.0245(19) 0.0206(17) 0.0049(15) 0.0055(14) -0.0015(16)
N4 0.027(2) 0.030(2) 0.0260(19) 0.0029(16) 0.0073(15) -0.0038(16)
N5 0.0235(19) 0.030(2) 0.0234(18) 0.0032(15) 0.0063(14) 0.0015(16)
N6 0.0231(18) 0.031(2) 0.0222(18) -0.0021(15) 0.0039(14) -0.0006(16)
C1 0.028(2) 0.025(2) 0.022(2) -0.0026(17) 0.0127(17) -0.0007(18)
C2 0.032(2) 0.025(2) 0.028(2) -0.0059(19) 0.0125(19) -0.0039(19)
C3 0.030(2) 0.029(2) 0.028(2) -0.0046(19) 0.0072(18) -0.0023(19)
C4 0.027(2) 0.032(3) 0.024(2) 0.0055(18) 0.0088(17) 0.0016(19)
C5 0.034(3) 0.049(3) 0.025(2) 0.001(2) 0.0069(19) 0.001(2)
C6 0.028(3) 0.039(3) 0.043(3) 0.003(2) 0.002(2) 0.003(2)
C7 0.033(3) 0.044(3) 0.027(2) 0.006(2) 0.0098(19) -0.008(2)
C8 0.030(2) 0.022(2) 0.021(2) -0.0019(17) 0.0075(17) -0.0033(18)
C9 0.030(2) 0.030(2) 0.029(2) 0.004(2) 0.0014(19) 0.000(2)
C10 0.034(3) 0.029(3) 0.032(2) 0.010(2) 0.003(2) -0.001(2)
C11 0.026(2) 0.039(3) 0.036(3) 0.008(2) 0.012(2) 0.000(2)
C12 0.039(3) 0.061(4) 0.051(3) -0.004(3) 0.008(3) -0.019(3)
C13 0.040(3) 0.056(4) 0.052(3) 0.018(3) 0.018(2) -0.010(3)
C14 0.042(3) 0.045(3) 0.044(3) 0.002(2) 0.021(2) 0.007(3)
C15 0.027(2) 0.029(2) 0.019(2) 0.0004(17) 0.0054(16) 0.0042(19)
C16 0.021(2) 0.039(3) 0.028(2) 0.000(2) 0.0107(18) 0.001(2)
C17 0.022(2) 0.037(3) 0.035(2) -0.001(2) 0.0126(19) 0.002(2)
C18 0.030(2) 0.032(3) 0.032(2) -0.006(2) 0.0035(19) -0.004(2)
C19 0.042(3) 0.063(4) 0.027(2) -0.006(2) 0.009(2) -0.011(3)
C20 0.031(3) 0.043(3) 0.044(3) -0.008(2) -0.002(2) -0.007(2)
C21 0.043(3) 0.034(3) 0.065(4) -0.006(3) -0.002(3) 0.006(2)

loop_
_atom_type_symbol
_atom_type_description
_atom_type_scat_dispersion_real
_atom_type_scat_dispersion_imag
_atom_type_scat_source
C C 0.0033 0.0016 'International Tables Vol C Tables 4.2.6.8 and 6.1.1.4'
H H 0.0000 0.0000 'International Tables Vol C Tables 4.2.6.8 and 6.1.1.4'
B B 0.0013 0.0007 'International Tables Vol C Tables 4.2.6.8 and 6.1.1.4'
N N 0.0061 0.0033 'International Tables Vol C Tables 4.2.6.8 and 6.1.1.4'
S S 0.1246 0.1234 'International Tables Vol C Tables 4.2.6.8 and 6.1.1.4'
Co Co 0.3494 0.9721 'International Tables Vol C Tables 4.2.6.8 and 6.1.1.4'
I I -0.4742 1.8119 'International Tables Vol C Tables 4.2.6.8 and 6.1.1.4'

loop_
_geom_angle_atom_site_label_1
_geom_angle_atom_site_label_2
_geom_angle_atom_site_label_3
_geom_angle
_geom_angle_site_symmetry_1
_geom_angle_site_symmetry_3
_geom_angle_publ_flag
S2 Co1 S3 106.29(5) . . ?
S2 Co1 S1 108.71(5) . . ?
S3 Co1 S1 105.13(5) . . ?
S2 Co1 I1 107.42(4) . . ?
S3 Co1 I1 112.11(4) . . ?
S1 Co1 I1 116.70(4) . . ?
C1 S1 Co1 95.90(14) . . ?
C8 S2 Co1 98.65(15) . . ?
C15 S3 Co1 97.99(15) . . ?
N5 B1 N3 113.7(3) . . ?
N5 B1 N1 112.7(4) . . ?
N3 B1 N1 111.6(4) . . ?
C1 N1 C2 109.1(4) . . ?
C1 N1 B1 133.9(4) . . ?
C2 N1 B1 117.0(4) . . ?
C1 N2 C3 108.1(4) . . ?
C1 N2 C4 127.4(4) . . ?
C3 N2 C4 124.4(4) . . ?
C8 N3 C9 108.4(4) . . ?
C8 N3 B1 133.2(4) . . ?
C9 N3 B1 118.2(4) . . ?
C8 N4 C10 108.8(4) . . ?
C8 N4 C11 127.2(4) . . ?
C10 N4 C11 123.8(4) . . ?
C15 N5 C16 107.4(4) . . ?
C15 N5 B1 134.4(4) . . ?
C16 N5 B1 118.1(4) . . ?
C15 N6 C17 108.1(4) . . ?
C15 N6 C18 127.9(4) . . ?
C17 N6 C18 123.9(4) . . ?
N1 C1 N2 107.4(4) . . ?
N1 C1 S1 126.7(3) . . ?
N2 C1 S1 125.9(3) . . ?
C3 C2 N1 107.4(4) . . ?
C2 C3 N2 108.0(4) . . ?
C7 C4 C5 108.6(4) . . ?
C7 C4 N2 108.1(4) . . ?
C5 C4 N2 107.9(4) . . ?
C7 C4 C6 112.4(4) . . ?
C5 C4 C6 109.7(4) . . ?
N2 C4 C6 110.1(4) . . ?
N3 C8 N4 107.7(4) . . ?
N3 C8 S2 125.8(3) . . ?
N4 C8 S2 126.5(3) . . ?
C10 C9 N3 108.1(4) . . ?
C9 C10 N4 107.0(4) . . ?
N4 C11 C13 108.9(4) . . ?
N4 C11 C14 108.6(4) . . ?
C13 C11 C14 108.4(4) . . ?
N4 C11 C12 109.3(4) . . ?
C13 C11 C12 108.5(4) . . ?
C14 C11 C12 113.1(5) . . ?
N5 C15 N6 108.1(4) . . ?
N5 C15 S3 125.7(3) . . ?
N6 C15 S3 126.2(3) . . ?
C17 C16 N5 108.7(4) . . ?
C16 C17 N6 107.7(4) . . ?
N6 C18 C19 109.7(4) . . ?
N6 C18 C20 109.1(4) . . ?
C19 C18 C20 109.8(4) . . ?
N6 C18 C21 108.5(4) . . ?
C19 C18 C21 111.6(4) . . ?
C20 C18 C21 108.1(4) . . ?

loop_
_geom_bond_atom_site_label_1
_geom_bond_atom_site_label_2
_geom_bond_distance
_geom_bond_site_symmetry_2
_geom_bond_publ_flag
Co1 S2 2.3089(14) . ?
Co1 S3 2.3130(13) . ?
Co1 S1 2.3319(12) . ?
Co1 I1 2.5769(7) . ?
S1 C1 1.734(4) . ?
S2 C8 1.724(5) . ?
S3 C15 1.733(4) . ?
B1 N5 1.550(6) . ?
B1 N3 1.562(6) . ?
B1 N1 1.573(6) . ?
N1 C1 1.339(6) . ?
N1 C2 1.379(6) . ?
N2 C1 1.360(5) . ?
N2 C3 1.379(6) . ?
N2 C4 1.523(6) . ?
N3 C8 1.355(6) . ?
N3 C9 1.384(6) . ?
N4 C8 1.357(5) . ?
N4 C10 1.390(6) . ?
N4 C11 1.509(6) . ?
N5 C15 1.360(6) . ?
N5 C16 1.385(5) . ?
N6 C15 1.358(6) . ?
N6 C17 1.383(5) . ?
N6 C18 1.507(6) . ?
C2 C3 1.337(7) . ?
C4 C7 1.521(6) . ?
C4 C5 1.523(7) . ?
C4 C6 1.529(6) . ?
C9 C10 1.352(7) . ?
C11 C13 1.525(7) . ?
C11 C14 1.528(7) . ?
C11 C12 1.524(7) . ?
C16 C17 1.339(7) . ?
C18 C19 1.521(7) . ?
C18 C20 1.521(7) . ?
C18 C21 1.545(7) . ?
